data_1554601
loop_
_publ_author_name
'Zegke, Markus'
'Zhang, Xiaobin'
'Pidchenko, Ivan'
'Hlina, Johann A.'
'Lord, Rianne M.'
'Purkis, Jamie'
'Nichol, Gary S.'
'Magnani, Nicola'
'Schreckenbach, Georg'
'Vitova, Tonya'
'Love, Jason B.'
'Arnold, Polly L.'

_publ_section_title
;
 Differential uranyl(v) oxo-group bonding between the uranium and metal
 cations from groups 1, 2, 4, and 12; a high energy resolution X-ray
 absorption, computational, and synthetic study
;
_journal_issue 42
_journal_name_full 'Chemical Science'
_journal_page_first 9740
_journal_paper_doi 10.1039/C8SC05717F
_journal_volume 10
_journal_year 2019
_chemical_formula_sum 'C65 H73 Ca I N11 O4 U'
_chemical_formula_weight 1477.35
_space_group_IT_number 14
_space_group_name_Hall '-P 2ybc'
_space_group_name_H-M_alt 'P 1 21/c 1'
_symmetry_cell_setting monoclinic
_symmetry_space_group_name_H-M 'P 1 21/c 1'
_atom_sites_solution_hydrogens geom
_atom_sites_solution_primary direct
_atom_sites_solution_secondary difmap
_audit_creation_method SHELXL-97
_audit_update_record
;
2018-12-07 deposited with the CCDC.	2019-08-27 downloaded from the CCDC.
;
_cell_angle_alpha 90.00
_cell_angle_beta 114.157(5)
_cell_angle_gamma 90.00
_cell_formula_units_Z 4
_cell_length_a 17.4073(7)
_cell_length_b 15.5310(4)
_cell_length_c 33.3439(15)
_cell_measurement_reflns_used 25595
_cell_measurement_temperature 170(2)
_cell_measurement_theta_max 25.9330
_cell_measurement_theta_min 3.2350
_cell_volume 8225.2(6)
_computing_cell_refinement
;
CrysAlisPro, Agilent Technologies,
Version 1.171.36.24 (release 03-12-2012 CrysAlis171 .NET)
(compiled Dec  3 2012,18:21:49)
;
_computing_data_collection
;
CrysAlisPro, Agilent Technologies,
Version 1.171.36.24 (release 03-12-2012 CrysAlis171 .NET)
(compiled Dec  3 2012,18:21:49)
;
_computing_data_reduction
;
CrysAlisPro, Agilent Technologies,
Version 1.171.36.24 (release 03-12-2012 CrysAlis171 .NET)
(compiled Dec  3 2012,18:21:49)
;
_computing_molecular_graphics MERCURY
_computing_publication_material ORTEP
_computing_structure_refinement 'SHELXL-97 (Sheldrick, 2008)'
_computing_structure_solution 'SHELXL-97 (Sheldrick, 2008)'
_diffrn_ambient_temperature 170(2)
_diffrn_detector_area_resol_mean 8.0521
_diffrn_measured_fraction_theta_full 0.998
_diffrn_measured_fraction_theta_max 0.998
_diffrn_measurement_device_type 'Xcalibur, Eos'
_diffrn_measurement_method '\w scans'
_diffrn_radiation_monochromator graphite
_diffrn_radiation_source 'Enhance (Mo) X-ray Source'
_diffrn_radiation_type MoK\a
_diffrn_radiation_wavelength 0.71073
_diffrn_reflns_av_R_equivalents 0.1213
_diffrn_reflns_av_sigmaI/netI 0.0560
_diffrn_reflns_limit_h_max 19
_diffrn_reflns_limit_h_min -19
_diffrn_reflns_limit_k_max 17
_diffrn_reflns_limit_k_min -17
_diffrn_reflns_limit_l_max 36
_diffrn_reflns_limit_l_min -36
_diffrn_reflns_number 130415
_diffrn_reflns_theta_full 23.25
_diffrn_reflns_theta_max 23.25
_diffrn_reflns_theta_min 2.95
_exptl_absorpt_coefficient_mu 2.454
_exptl_absorpt_correction_T_max 1.00000
_exptl_absorpt_correction_T_min 0.52719
_exptl_absorpt_correction_type multi-scan
_exptl_absorpt_process_details
;
CrysAlisPro, Agilent Technologies,
Version 1.171.36.24 (release 03-12-2012 CrysAlis171 .NET)
(compiled Dec  3 2012,18:21:49)
Empirical absorption correction using spherical harmonics,
 implemented in SCALE3 ABSPACK scaling algorithm.
;
_exptl_crystal_colour red
_exptl_crystal_density_diffrn 1.193
_exptl_crystal_density_method 'not measured'
_exptl_crystal_description plate
_exptl_crystal_F_000 2948
_exptl_crystal_size_max 0.6567
_exptl_crystal_size_mid 0.5351
_exptl_crystal_size_min 0.2440
_refine_diff_density_max 3.217
_refine_diff_density_min -9.138
_refine_diff_density_rms 0.256
_refine_ls_extinction_method none
_refine_ls_goodness_of_fit_ref 0.870
_refine_ls_hydrogen_treatment mixed
_refine_ls_matrix_type full
_refine_ls_number_parameters 724
_refine_ls_number_reflns 11791
_refine_ls_number_restraints 102
_refine_ls_restrained_S_all 0.868
_refine_ls_R_factor_all 0.1315
_refine_ls_R_factor_gt 0.1207
_refine_ls_shift/su_max 0.000
_refine_ls_shift/su_mean 0.000
_refine_ls_structure_factor_coef Fsqd
_refine_ls_weighting_details 'calc w=1/[\s^2^(Fo^2^)+(0.0305P)^2^+1017.9722P] where P=(Fo^2^+2Fc^2^)/3'
_refine_ls_weighting_scheme calc
_refine_ls_wR_factor_gt 0.2758
_refine_ls_wR_factor_ref 0.2816
_reflns_number_gt 10091
_reflns_number_total 11791
_reflns_threshold_expression >2\s(I)
_cod_data_source_file c8sc05717f2.cif
_cod_data_source_block p14107_reint_ref-sr
_cod_original_cell_volume 8225.2(5)
_cod_database_code 1554601

loop_
_symmetry_equiv_pos_as_xyz
'x, y, z'
'-x, y+1/2, -z+1/2'
'-x, -y, -z'
'x, -y-1/2, z-1/2'

loop_
_atom_site_label
_atom_site_type_symbol
_atom_site_fract_x
_atom_site_fract_y
_atom_site_fract_z
_atom_site_U_iso_or_equiv
_atom_site_adp_type
_atom_site_occupancy
_atom_site_symmetry_multiplicity
_atom_site_calc_flag
_atom_site_refinement_flags
C1 C 0.3496(14) 0.7042(13) 0.3158(7) 0.038(5) Uani 1 1 d .
C2 C 0.4360(15) 0.7050(13) 0.3437(8) 0.050(7) Uani 1 1 d .
H2 H 0.4619 0.7214 0.3738 0.060 Uiso 1 1 calc R
C3 C 0.4737(16) 0.6767(15) 0.3176(8) 0.053(6) Uani 1 1 d .
H3 H 0.5328 0.6709 0.3266 0.063 Uiso 1 1 calc R
C4 C 0.4120(12) 0.6572(12) 0.2752(7) 0.032(3) Uani 1 1 d .
C5 C 0.4157(12) 0.6285(13) 0.2370(7) 0.039(5) Uani 1 1 d .
H5 H 0.4692 0.6144 0.2375 0.047 Uiso 1 1 calc R
C6 C 0.3572(12) 0.5937(16) 0.1609(7) 0.043(6) Uani 1 1 d .
C7 C 0.3960(14) 0.5128(13) 0.1590(8) 0.043(5) Uani 1 1 d .
H7 H 0.4182 0.4781 0.1847 0.052 Uiso 1 1 calc R
C8 C 0.4023(14) 0.4839(14) 0.1214(8) 0.044(5) Uani 1 1 d .
C9 C 0.4391(18) 0.4008(18) 0.1194(10) 0.072(8) Uani 1 1 d .
H9A H 0.4375 0.3922 0.0900 0.108 Uiso 1 1 calc R
H9B H 0.4071 0.3550 0.1258 0.108 Uiso 1 1 calc R
H9C H 0.4977 0.3992 0.1412 0.108 Uiso 1 1 calc R
C10 C 0.3646(13) 0.5382(16) 0.0834(7) 0.047(6) Uani 1 1 d .
C11 C 0.371(2) 0.511(2) 0.0397(9) 0.088(11) Uani 1 1 d .
H11A H 0.3979 0.4543 0.0436 0.131 Uiso 1 1 calc R
H11B H 0.4036 0.5533 0.0319 0.131 Uiso 1 1 calc R
H11C H 0.3138 0.5072 0.0161 0.131 Uiso 1 1 calc R
C12 C 0.3310(11) 0.6089(16) 0.0866(6) 0.038(5) Uani 1 1 d .
H12 H 0.3060 0.6416 0.0603 0.045 Uiso 1 1 calc R
C13 C 0.3261(12) 0.6458(13) 0.1253(7) 0.035(5) Uani 1 1 d .
C14 C 0.2965(13) 0.7876(13) 0.1095(7) 0.040(5) Uani 1 1 d .
H14 H 0.3309 0.7882 0.0935 0.048 Uiso 1 1 calc R
C15 C 0.2533(12) 0.8631(12) 0.1155(8) 0.039(4) Uani 1 1 d .
C16 C 0.2507(12) 0.9472(12) 0.0980(8) 0.039(5) Uani 1 1 d U
H16 H 0.2806 0.9646 0.0811 0.047 Uiso 1 1 calc R
C17 C 0.1977(15) 1.0006(13) 0.1092(8) 0.051(4) Uani 1 1 d U
H17 H 0.1855 1.0596 0.1020 0.061 Uiso 1 1 calc R
C18 C 0.1666(12) 0.9480(11) 0.1334(7) 0.035(5) Uani 1 1 d U
C19 C 0.1055(12) 0.9717(12) 0.1501(6) 0.033(3) Uani 1 1 d .
C20 C 0.1405(15) 0.9476(15) 0.2017(9) 0.057(7) Uani 1 1 d .
H20A H 0.0987 0.9640 0.2130 0.086 Uiso 1 1 calc R
H20B H 0.1932 0.9787 0.2180 0.086 Uiso 1 1 calc R
H20C H 0.1508 0.8855 0.2055 0.086 Uiso 1 1 calc R
C21 C 0.0839(15) 1.0634(12) 0.1479(9) 0.054(7) Uani 1 1 d .
H21A H 0.0425 1.0723 0.1604 0.081 Uiso 1 1 calc R
H21B H 0.0602 1.0824 0.1172 0.081 Uiso 1 1 calc R
H21C H 0.1348 1.0969 0.1647 0.081 Uiso 1 1 calc R
C22 C 0.0246(14) 0.9125(12) 0.1301(8) 0.041(5) Uani 1 1 d U
C23 C -0.0579(15) 0.9391(13) 0.1010(8) 0.051(4) Uani 1 1 d U
H23 H -0.0765 0.9966 0.0929 0.061 Uiso 1 1 calc R
C24 C -0.1038(14) 0.8675(12) 0.0874(8) 0.048(6) Uani 1 1 d U
H24 H -0.1615 0.8656 0.0676 0.058 Uiso 1 1 calc R
C25 C -0.0536(13) 0.7958(12) 0.1069(8) 0.039(4) Uani 1 1 d U
C26 C -0.0739(14) 0.7083(15) 0.1045(7) 0.045(6) Uani 1 1 d .
H26 H -0.1293 0.6895 0.0864 0.054 Uiso 1 1 calc R
C27 C -0.0369(12) 0.5624(12) 0.1224(7) 0.031(5) Uani 1 1 d .
C28 C -0.0897(15) 0.5246(14) 0.0835(7) 0.047(6) Uani 1 1 d .
H28 H -0.1189 0.5597 0.0585 0.056 Uiso 1 1 calc R
C29 C -0.1011(13) 0.4327(15) 0.0803(8) 0.047(6) Uani 1 1 d .
C30 C -0.1589(17) 0.3970(14) 0.0382(8) 0.063(7) Uani 1 1 d .
H30A H -0.1806 0.4435 0.0166 0.095 Uiso 1 1 calc R
H30B H -0.2058 0.3685 0.0418 0.095 Uiso 1 1 calc R
H30C H -0.1289 0.3550 0.0279 0.095 Uiso 1 1 calc R
C31 C -0.0596(14) 0.3892(14) 0.1182(8) 0.050(6) Uani 1 1 d .
C32 C -0.071(2) 0.2868(19) 0.1166(10) 0.094(12) Uani 1 1 d .
H32A H -0.0376 0.2625 0.1457 0.141 Uiso 1 1 calc R
H32B H -0.0519 0.2625 0.0952 0.141 Uiso 1 1 calc R
H32C H -0.1305 0.2727 0.1080 0.141 Uiso 1 1 calc R
C33 C -0.0046(12) 0.4243(12) 0.1573(8) 0.038(5) Uani 1 1 d .
H33 H 0.0256 0.3887 0.1820 0.045 Uiso 1 1 calc R
C34 C 0.0059(10) 0.5139(12) 0.1600(6) 0.030(4) Uani 1 1 d .
C35 C 0.0574(13) 0.5372(14) 0.2356(7) 0.041(5) Uani 1 1 d .
H35 H 0.0149 0.4982 0.2351 0.049 Uiso 1 1 calc R
C36 C 0.1108(12) 0.5744(12) 0.2759(7) 0.032(3) Uani 1 1 d U
C37 C 0.1126(13) 0.5674(13) 0.3170(7) 0.036(5) Uani 1 1 d U
H37 H 0.0770 0.5327 0.3256 0.043 Uiso 1 1 calc R
C38 C 0.1792(14) 0.6233(13) 0.3449(7) 0.040(5) Uani 1 1 d U
H38 H 0.1981 0.6304 0.3757 0.048 Uiso 1 1 calc R
C39 C 0.2102(13) 0.6646(12) 0.3180(7) 0.032(5) Uani 1 1 d U
C40 C 0.2792(12) 0.7335(12) 0.3292(6) 0.033(3) Uani 1 1 d .
C41 C 0.2358(17) 0.8139(13) 0.3004(8) 0.053(6) Uani 1 1 d .
H41A H 0.2771 0.8604 0.3063 0.079 Uiso 1 1 calc R
H41B H 0.1894 0.8333 0.3075 0.079 Uiso 1 1 calc R
H41C H 0.2139 0.7982 0.2692 0.079 Uiso 1 1 calc R
C42 C 0.3105(18) 0.7574(18) 0.3771(8) 0.065(7) Uani 1 1 d .
H42A H 0.3545 0.8013 0.3841 0.098 Uiso 1 1 calc R
H42B H 0.3335 0.7063 0.3953 0.098 Uiso 1 1 calc R
H42C H 0.2637 0.7803 0.3830 0.098 Uiso 1 1 calc R
C43 C 0.1266(14) 0.6198(15) 0.0954(7) 0.047(5) Uani 1 1 d .
H43 H 0.1283 0.6801 0.1004 0.056 Uiso 1 1 calc R
C44 C 0.0924(14) 0.5892(17) 0.0520(7) 0.046(6) Uani 1 1 d .
H44 H 0.0628 0.6267 0.0282 0.055 Uiso 1 1 calc R
C45 C 0.1023(17) 0.507(2) 0.0450(9) 0.072(8) Uani 1 1 d .
H45 H 0.0832 0.4861 0.0158 0.086 Uiso 1 1 calc R
C46 C 0.1400(19) 0.453(2) 0.0798(10) 0.078(9) Uani 1 1 d .
H46 H 0.1470 0.3935 0.0746 0.094 Uiso 1 1 calc R
C47 C 0.1682(11) 0.4834(11) 0.1227(6) 0.026(4) Uani 1 1 d .
H47 H 0.1956 0.4451 0.1465 0.031 Uiso 1 1 calc R
C48 C 0.1417(13) 0.3536(12) 0.2863(7) 0.035(5) Uani 1 1 d U
H48 H 0.1736 0.4012 0.3026 0.042 Uiso 1 1 calc R
C49 C 0.0710(12) 0.3284(13) 0.2927(9) 0.046(6) Uani 1 1 d .
H49 H 0.0535 0.3578 0.3126 0.055 Uiso 1 1 calc R
C50 C 0.0278(14) 0.2588(18) 0.2688(9) 0.060(7) Uani 1 1 d .
H50 H -0.0188 0.2379 0.2738 0.072 Uiso 1 1 calc R
C51 C 0.0470(15) 0.2200(16) 0.2397(9) 0.054(6) Uani 1 1 d .
H51 H 0.0135 0.1753 0.2214 0.064 Uiso 1 1 calc R
C52 C 0.1233(14) 0.2504(15) 0.2376(8) 0.046(5) Uani 1 1 d U
H52 H 0.1422 0.2194 0.2188 0.055 Uiso 1 1 calc R
C53 C 0.4905(13) 0.3466(13) 0.2458(8) 0.042(5) Uani 1 1 d .
H53 H 0.4592 0.3019 0.2266 0.051 Uiso 1 1 calc R
C54 C 0.5721(18) 0.3598(18) 0.2512(12) 0.080(10) Uani 1 1 d .
H54 H 0.5971 0.3242 0.2366 0.096 Uiso 1 1 calc R
C55 C 0.6184(17) 0.4282(18) 0.2790(11) 0.071(9) Uani 1 1 d .
H55 H 0.6736 0.4415 0.2817 0.085 Uiso 1 1 calc R
C56 C 0.5854(18) 0.471(2) 0.3003(11) 0.079(9) Uani 1 1 d .
H56 H 0.6180 0.5142 0.3201 0.094 Uiso 1 1 calc R
C57 C 0.4990(17) 0.4567(16) 0.2953(10) 0.065(7) Uani 1 1 d .
H57 H 0.4756 0.4898 0.3115 0.077 Uiso 1 1 calc R
C58 C 0.3407(17) 0.3542(15) 0.3651(9) 0.059(7) Uani 1 1 d .
H58A H 0.3955 0.3244 0.3796 0.071 Uiso 1 1 calc R
H58B H 0.2959 0.3100 0.3535 0.071 Uiso 1 1 calc R
C59 C 0.325(4) 0.411(3) 0.3980(13) 0.16(2) Uani 1 1 d .
H59A H 0.3519 0.3881 0.4284 0.188 Uiso 1 1 calc R
H59B H 0.2643 0.4208 0.3899 0.188 Uiso 1 1 calc R
C60 C 0.372(3) 0.496(2) 0.3911(11) 0.111(14) Uani 1 1 d .
H60A H 0.3514 0.5484 0.4000 0.133 Uiso 1 1 calc R
H60B H 0.4338 0.4913 0.4078 0.133 Uiso 1 1 calc R
C61 C 0.349(2) 0.4942(16) 0.3431(10) 0.078(9) Uani 1 1 d .
H61A H 0.2945 0.5247 0.3274 0.094 Uiso 1 1 calc R
H61B H 0.3924 0.5233 0.3362 0.094 Uiso 1 1 calc R
C62 C 0.4493(14) 0.2270(16) 0.3240(9) 0.061(7) Uani 1 1 d U
H62A H 0.4650 0.2787 0.3430 0.073 Uiso 1 1 calc R
H62B H 0.4913 0.2178 0.3114 0.073 Uiso 1 1 calc R
C63 C 0.4413(17) 0.1468(19) 0.3494(9) 0.071(8) Uani 1 1 d .
H63A H 0.4113 0.1605 0.3682 0.085 Uiso 1 1 calc R
H63B H 0.4971 0.1220 0.3677 0.085 Uiso 1 1 calc R
C64 C 0.3883(16) 0.0847(16) 0.3109(10) 0.068(8) Uani 1 1 d .
H64A H 0.4251 0.0520 0.3002 0.082 Uiso 1 1 calc R
H64B H 0.3555 0.0436 0.3203 0.082 Uiso 1 1 calc R
C65 C 0.3295(18) 0.1456(12) 0.2750(9) 0.060(7) Uani 1 1 d U
H65A H 0.3301 0.1316 0.2461 0.073 Uiso 1 1 calc R
H65B H 0.2711 0.1409 0.2725 0.073 Uiso 1 1 calc R
N1 N 0.3343(9) 0.6722(9) 0.2762(5) 0.028(4) Uani 1 1 d U
N2 N 0.3521(10) 0.6199(10) 0.2016(6) 0.033(4) Uani 1 1 d .
N3 N 0.2840(10) 0.7216(10) 0.1275(5) 0.035(4) Uani 1 1 d .
N4 N 0.2011(10) 0.8645(9) 0.1352(5) 0.032(4) Uani 1 1 d U
H4 H 0.1893 0.8196 0.1477 0.038 Uiso 1 1 calc R
N5 N 0.0237(11) 0.8261(10) 0.1335(6) 0.036(4) Uani 1 1 d .
H5A H 0.0666 0.7943 0.1504 0.043 Uiso 1 1 calc R
N6 N -0.0176(10) 0.6539(10) 0.1267(6) 0.035(4) Uani 1 1 d .
N7 N 0.0640(9) 0.5541(9) 0.2002(5) 0.029(4) Uani 1 1 d .
N8 N 0.1713(10) 0.6325(11) 0.2754(5) 0.035(4) Uani 1 1 d .
N9 N 0.1578(11) 0.5645(10) 0.1309(6) 0.040(4) Uani 1 1 d .
N10 N 0.1675(10) 0.3129(13) 0.2576(6) 0.043(5) Uani 1 1 d U
N11 N 0.4523(11) 0.3937(12) 0.2664(7) 0.051(5) Uani 1 1 d .
O1 O 0.1723(8) 0.7283(8) 0.1891(4) 0.032(3) Uani 1 1 d .
O2 O 0.2474(7) 0.5040(9) 0.2300(4) 0.033(3) Uani 1 1 d .
O3 O 0.3633(9) 0.2346(11) 0.2892(6) 0.059(5) Uani 1 1 d .
O4 O 0.3410(9) 0.4074(9) 0.3297(5) 0.048(4) Uani 1 1 d .
Ca1 Ca 0.3006(2) 0.3669(2) 0.25331(13) 0.0275(9) Uani 1 1 d U
I1 I 0.26492(10) 0.26410(10) 0.16756(5) 0.0498(4) Uani 1 1 d .
U1 U 0.21032(4) 0.61792(5) 0.21146(2) 0.0256(2) Uani 1 1 d .

loop_
_atom_site_aniso_label
_atom_site_aniso_U_11
_atom_site_aniso_U_22
_atom_site_aniso_U_33
_atom_site_aniso_U_23
_atom_site_aniso_U_13
_atom_site_aniso_U_12
C1 0.047(13) 0.028(11) 0.055(14) 0.004(10) 0.037(11) -0.006(10)
C2 0.053(15) 0.027(12) 0.043(13) -0.002(10) -0.008(12) -0.023(11)
C3 0.050(15) 0.047(14) 0.062(16) -0.009(12) 0.024(13) -0.010(12)
C4 0.029(8) 0.020(7) 0.056(10) 0.002(7) 0.025(7) 0.001(6)
C5 0.020(10) 0.034(12) 0.062(15) 0.012(11) 0.017(11) -0.008(9)
C6 0.023(10) 0.066(16) 0.037(12) 0.003(11) 0.010(9) 0.008(10)
C7 0.056(14) 0.022(11) 0.054(14) 0.003(10) 0.025(12) 0.012(10)
C8 0.043(13) 0.039(13) 0.060(15) -0.010(11) 0.032(12) -0.009(10)
C9 0.071(18) 0.066(19) 0.09(2) -0.025(16) 0.048(17) -0.002(15)
C10 0.031(12) 0.064(16) 0.035(12) -0.001(11) 0.002(10) -0.004(12)
C11 0.09(2) 0.09(2) 0.08(2) -0.008(17) 0.036(18) 0.066(19)
C12 0.019(9) 0.064(15) 0.029(11) -0.021(11) 0.009(8) -0.008(11)
C13 0.027(10) 0.031(11) 0.054(14) -0.015(10) 0.022(10) -0.010(9)
C14 0.032(11) 0.036(12) 0.059(14) 0.009(11) 0.024(11) 0.001(9)
C15 0.031(8) 0.022(7) 0.072(11) -0.016(7) 0.029(8) -0.008(6)
C16 0.030(9) 0.022(9) 0.081(13) 0.001(9) 0.037(9) 0.004(8)
C17 0.060(9) 0.018(7) 0.084(11) 0.016(7) 0.039(8) 0.006(7)
C18 0.031(10) 0.012(9) 0.073(14) 0.010(9) 0.034(10) 0.009(8)
C19 0.028(7) 0.028(8) 0.032(8) -0.022(6) 0.002(6) 0.009(6)
C20 0.053(15) 0.038(13) 0.09(2) -0.013(13) 0.040(14) 0.001(11)
C21 0.055(15) 0.014(10) 0.11(2) -0.012(12) 0.054(15) 0.006(10)
C22 0.051(13) 0.017(10) 0.068(14) -0.003(9) 0.038(11) 0.005(9)
C23 0.060(9) 0.018(7) 0.084(11) 0.016(7) 0.039(8) 0.006(7)
C24 0.047(12) 0.015(10) 0.080(15) 0.003(10) 0.023(11) 0.018(9)
C25 0.031(8) 0.022(7) 0.072(11) -0.016(7) 0.029(8) -0.008(6)
C26 0.035(12) 0.051(14) 0.037(12) 0.008(11) 0.004(10) -0.011(11)
C27 0.028(11) 0.024(10) 0.047(13) 0.002(9) 0.021(10) 0.003(8)
C28 0.053(14) 0.029(12) 0.046(14) 0.013(10) 0.008(11) 0.005(11)
C29 0.029(12) 0.050(14) 0.067(16) 0.007(12) 0.026(12) 0.000(10)
C30 0.087(19) 0.020(12) 0.074(18) -0.025(12) 0.023(15) -0.018(12)
C31 0.044(13) 0.024(11) 0.075(17) -0.029(12) 0.017(12) 0.000(10)
C32 0.09(2) 0.07(2) 0.07(2) 0.001(16) -0.027(17) -0.022(17)
C33 0.027(11) 0.018(10) 0.070(15) 0.010(10) 0.022(11) -0.003(8)
C34 0.010(8) 0.033(11) 0.043(12) 0.007(9) 0.007(8) -0.004(8)
C35 0.025(11) 0.046(13) 0.059(15) 0.021(11) 0.025(11) 0.019(10)
C36 0.029(8) 0.020(7) 0.056(10) 0.002(7) 0.025(7) 0.001(6)
C37 0.043(12) 0.034(11) 0.047(12) 0.011(9) 0.036(10) 0.019(9)
C38 0.064(13) 0.030(10) 0.038(11) 0.005(9) 0.031(10) 0.034(10)
C39 0.044(11) 0.025(10) 0.041(12) 0.007(9) 0.031(10) 0.013(9)
C40 0.028(7) 0.028(8) 0.032(8) -0.022(6) 0.002(6) 0.009(6)
C41 0.087(19) 0.018(11) 0.072(17) -0.003(11) 0.052(15) 0.001(11)
C42 0.075(19) 0.057(17) 0.065(17) -0.030(14) 0.031(15) -0.012(14)
C43 0.060(14) 0.032(12) 0.053(14) -0.003(11) 0.027(12) 0.008(11)
C44 0.039(13) 0.071(18) 0.031(12) -0.001(11) 0.018(10) 0.002(12)
C45 0.062(18) 0.10(2) 0.043(15) 0.016(16) 0.007(14) 0.006(17)
C46 0.08(2) 0.07(2) 0.08(2) -0.041(18) 0.033(18) -0.011(17)
C47 0.023(9) 0.020(10) 0.029(10) -0.011(8) 0.005(8) 0.002(8)
C48 0.036(8) 0.019(8) 0.052(9) 0.000(7) 0.018(7) -0.003(6)
C49 0.028(11) 0.028(12) 0.098(19) -0.003(12) 0.044(12) -0.003(9)
C50 0.027(12) 0.076(19) 0.086(19) 0.022(16) 0.034(13) 0.003(13)
C51 0.047(14) 0.045(14) 0.080(18) 0.012(13) 0.037(14) -0.001(11)
C52 0.050(9) 0.042(9) 0.061(9) -0.001(7) 0.038(8) 0.010(7)
C53 0.037(12) 0.031(11) 0.070(15) -0.002(11) 0.033(12) -0.001(10)
C54 0.070(19) 0.051(17) 0.16(3) 0.038(19) 0.09(2) 0.028(15)
C55 0.051(16) 0.046(16) 0.13(3) 0.016(17) 0.052(18) -0.010(14)
C56 0.052(17) 0.08(2) 0.10(2) 0.009(19) 0.026(17) -0.030(16)
C57 0.072(18) 0.045(15) 0.09(2) -0.020(14) 0.047(16) -0.020(14)
C58 0.069(17) 0.037(13) 0.084(19) 0.019(13) 0.043(15) -0.009(12)
C59 0.29(7) 0.14(4) 0.10(3) -0.01(3) 0.13(4) -0.07(4)
C60 0.14(3) 0.08(2) 0.08(2) -0.04(2) 0.01(2) 0.02(2)
C61 0.11(2) 0.027(13) 0.08(2) 0.001(13) 0.021(18) -0.026(15)
C62 0.039(13) 0.050(15) 0.092(19) 0.013(14) 0.026(13) 0.038(12)
C63 0.053(16) 0.09(2) 0.072(19) 0.031(17) 0.025(15) 0.015(15)
C64 0.050(15) 0.039(14) 0.12(3) 0.024(15) 0.038(17) 0.013(12)
C65 0.083(14) 0.010(9) 0.081(14) 0.017(9) 0.025(12) 0.006(9)
N1 0.031(7) 0.011(6) 0.036(7) -0.009(6) 0.007(6) -0.009(5)
N2 0.032(9) 0.024(8) 0.053(11) 0.008(8) 0.029(9) 0.009(8)
N3 0.041(10) 0.029(9) 0.046(10) 0.009(8) 0.031(9) 0.000(8)
N4 0.036(8) 0.012(7) 0.053(9) 0.001(7) 0.025(7) 0.005(6)
N5 0.047(11) 0.019(9) 0.044(10) 0.003(7) 0.022(9) 0.003(8)
N6 0.024(9) 0.025(9) 0.060(12) -0.003(8) 0.020(8) -0.001(7)
N7 0.016(8) 0.017(8) 0.050(11) 0.001(7) 0.011(7) 0.003(6)
N8 0.033(9) 0.042(10) 0.042(10) 0.002(8) 0.027(8) -0.006(8)
N9 0.038(10) 0.020(9) 0.064(12) -0.003(8) 0.025(9) 0.009(7)
N10 0.016(8) 0.080(12) 0.038(9) -0.005(9) 0.016(7) 0.006(8)
N11 0.045(11) 0.038(11) 0.082(14) 0.032(11) 0.039(11) 0.019(9)
O1 0.030(7) 0.022(7) 0.050(8) 0.006(6) 0.022(7) -0.006(6)
O2 0.014(6) 0.036(8) 0.051(8) 0.012(7) 0.015(6) -0.001(6)
O3 0.037(9) 0.049(10) 0.076(12) 0.000(9) 0.007(8) 0.025(8)
O4 0.050(9) 0.030(8) 0.068(11) -0.004(7) 0.028(8) 0.004(7)
Ca1 0.033(2) 0.0023(16) 0.051(2) 0.0006(15) 0.0221(18) -0.0007(14)
I1 0.0592(10) 0.0369(8) 0.0627(10) -0.0106(7) 0.0345(8) -0.0066(7)
U1 0.0249(4) 0.0173(4) 0.0400(4) -0.0011(3) 0.0188(3) -0.0017(3)

loop_
_atom_type_symbol
_atom_type_description
_atom_type_scat_dispersion_real
_atom_type_scat_dispersion_imag
_atom_type_scat_source
C C 0.0033 0.0016 'International Tables Vol C Tables 4.2.6.8 and 6.1.1.4'
H H 0.0000 0.0000 'International Tables Vol C Tables 4.2.6.8 and 6.1.1.4'
N N 0.0061 0.0033 'International Tables Vol C Tables 4.2.6.8 and 6.1.1.4'
O O 0.0106 0.0060 'International Tables Vol C Tables 4.2.6.8 and 6.1.1.4'
Ca Ca 0.2262 0.3064 'International Tables Vol C Tables 4.2.6.8 and 6.1.1.4'
I I -0.4742 1.8119 'International Tables Vol C Tables 4.2.6.8 and 6.1.1.4'
U U -9.6767 9.6646 'International Tables Vol C Tables 4.2.6.8 and 6.1.1.4'

loop_
_geom_angle_atom_site_label_1
_geom_angle_atom_site_label_2
_geom_angle_atom_site_label_3
_geom_angle
N1 C1 C2 112.6(19)
N1 C1 C40 122.7(19)
C2 C1 C40 125(2)
C3 C2 C1 104(2)
C3 C2 H2 128.1
C1 C2 H2 128.1
C2 C3 C4 110(2)
C2 C3 H3 125.0
C4 C3 H3 125.0
C5 C4 N1 119.6(18)
C5 C4 C3 133.7(19)
N1 C4 C3 106.6(18)
N2 C5 C4 123.3(19)
N2 C5 H5 118.4
C4 C5 H5 118.4
C13 C6 C7 121(2)
C13 C6 N2 119.7(19)
C7 C6 N2 119.6(19)
C8 C7 C6 122(2)
C8 C7 H7 118.8
C6 C7 H7 118.8
C7 C8 C10 116(2)
C7 C8 C9 122(2)
C10 C8 C9 122(2)
C8 C9 H9A 109.5
C8 C9 H9B 109.5
H9A C9 H9B 109.5
C8 C9 H9C 109.5
H9A C9 H9C 109.5
H9B C9 H9C 109.5
C12 C10 C8 120(2)
C12 C10 C11 122(2)
C8 C10 C11 119(2)
C10 C11 H11A 109.5
C10 C11 H11B 109.5
H11A C11 H11B 109.5
C10 C11 H11C 109.5
H11A C11 H11C 109.5
H11B C11 H11C 109.5
C10 C12 C13 128(2)
C10 C12 H12 116.0
C13 C12 H12 116.0
C6 C13 N3 119.0(19)
C6 C13 C12 113(2)
N3 C13 C12 127(2)
N3 C14 C15 113.1(19)
N3 C14 H14 123.4
C15 C14 H14 123.4
N4 C15 C16 106.0(16)
N4 C15 C14 125.7(18)
C16 C15 C14 128.1(19)
C17 C16 C15 110.3(18)
C17 C16 H16 124.8
C15 C16 H16 124.8
C16 C17 C18 105.1(17)
C16 C17 H17 127.4
C18 C17 H17 127.4
C17 C18 N4 107.4(17)
C17 C18 C19 126.6(18)
N4 C18 C19 125.9(17)
C18 C19 C21 116.4(19)
C18 C19 C22 111.1(15)
C21 C19 C22 112.2(17)
C18 C19 C20 109.7(16)
C21 C19 C20 104.8(17)
C22 C19 C20 101.3(17)
C19 C20 H20A 109.5
C19 C20 H20B 109.5
H20A C20 H20B 109.5
C19 C20 H20C 109.5
H20A C20 H20C 109.5
H20B C20 H20C 109.5
C19 C21 H21A 109.5
C19 C21 H21B 109.5
H21A C21 H21B 109.5
C19 C21 H21C 109.5
H21A C21 H21C 109.5
H21B C21 H21C 109.5
N5 C22 C23 107.7(19)
N5 C22 C19 125.6(19)
C23 C22 C19 126.3(17)
C24 C23 C22 106.6(18)
C24 C23 H23 126.7
C22 C23 H23 126.7
C23 C24 C25 109(2)
C23 C24 H24 125.3
C25 C24 H24 125.3
N5 C25 C26 122(2)
N5 C25 C24 106.9(17)
C26 C25 C24 131(2)
N6 C26 C25 120(2)
N6 C26 H26 120.2
C25 C26 H26 120.2
C28 C27 C34 121.7(18)
C28 C27 N6 123.1(18)
C34 C27 N6 115.1(18)
C27 C28 C29 121(2)
C27 C28 H28 119.7
C29 C28 H28 119.7
C31 C29 C28 115(2)
C31 C29 C30 127(2)
C28 C29 C30 118(2)
C29 C30 H30A 109.5
C29 C30 H30B 109.5
H30A C30 H30B 109.5
C29 C30 H30C 109.5
H30A C30 H30C 109.5
H30B C30 H30C 109.5
C29 C31 C33 126(2)
C29 C31 C32 117(2)
C33 C31 C32 117(2)
C31 C32 H32A 109.5
C31 C32 H32B 109.5
H32A C32 H32B 109.5
C31 C32 H32C 109.5
H32A C32 H32C 109.5
H32B C32 H32C 109.5
C31 C33 C34 118(2)
C31 C33 H33 120.8
C34 C33 H33 120.8
C27 C34 C33 118.2(19)
C27 C34 N7 121.0(17)
C33 C34 N7 120.7(17)
N7 C35 C36 122(2)
N7 C35 H35 119.0
C36 C35 H35 119.0
C37 C36 N8 110.8(19)
C37 C36 C35 131.4(19)
N8 C36 C35 117.7(18)
C36 C37 C38 106.3(18)
C36 C37 H37 126.9
C38 C37 H37 126.9
C39 C38 C37 106.7(18)
C39 C38 H38 126.6
C37 C38 H38 126.6
C38 C39 N8 109.9(18)
C38 C39 C40 129.8(19)
N8 C39 C40 120.2(16)
C42 C40 C1 113.4(18)
C42 C40 C39 109.7(19)
C1 C40 C39 111.1(15)
C42 C40 C41 109.2(17)
C1 C40 C41 107.4(18)
C39 C40 C41 105.8(16)
C40 C41 H41A 109.5
C40 C41 H41B 109.5
H41A C41 H41B 109.5
C40 C41 H41C 109.5
H41A C41 H41C 109.5
H41B C41 H41C 109.5
C40 C42 H42A 109.5
C40 C42 H42B 109.5
H42A C42 H42B 109.5
C40 C42 H42C 109.5
H42A C42 H42C 109.5
H42B C42 H42C 109.5
N9 C43 C44 122(2)
N9 C43 H43 119.2
C44 C43 H43 119.2
C45 C44 C43 119(2)
C45 C44 H44 120.7
C43 C44 H44 120.7
C44 C45 C46 120(3)
C44 C45 H45 120.0
C46 C45 H45 120.0
C45 C46 C47 120(3)
C45 C46 H46 119.9
C47 C46 H46 119.9
N9 C47 C46 121(2)
N9 C47 H47 119.3
C46 C47 H47 119.3
N10 C48 C49 122.9(19)
N10 C48 H48 118.6
C49 C48 H48 118.6
C50 C49 C48 116(2)
C50 C49 H49 121.9
C48 C49 H49 121.9
C51 C50 C49 124(2)
C51 C50 H50 118.2
C49 C50 H50 118.2
C50 C51 C52 114(2)
C50 C51 H51 123.0
C52 C51 H51 123.0
N10 C52 C51 128(2)
N10 C52 H52 116.2
C51 C52 H52 116.2
N11 C53 C54 123(2)
N11 C53 H53 118.3
C54 C53 H53 118.3
C53 C54 C55 118(3)
C53 C54 H54 120.8
C55 C54 H54 120.8
C56 C55 C54 119(3)
C56 C55 H55 120.3
C54 C55 H55 120.3
C55 C56 C57 123(3)
C55 C56 H56 118.7
C57 C56 H56 118.7
N11 C57 C56 118(3)
N11 C57 H57 120.9
C56 C57 H57 120.9
O4 C58 C59 109(2)
O4 C58 H58A 109.9
C59 C58 H58A 109.9
O4 C58 H58B 109.9
C59 C58 H58B 109.9
H58A C58 H58B 108.3
C58 C59 C60 97(2)
C58 C59 H59A 112.4
C60 C59 H59A 112.4
C58 C59 H59B 112.4
C60 C59 H59B 112.4
H59A C59 H59B 110.0
C61 C60 C59 102(3)
C61 C60 H60A 111.3
C59 C60 H60A 111.3
C61 C60 H60B 111.3
C59 C60 H60B 111.3
H60A C60 H60B 109.2
O4 C61 C60 108(2)
O4 C61 H61A 110.2
C60 C61 H61A 110.2
O4 C61 H61B 110.2
C60 C61 H61B 110.2
H61A C61 H61B 108.5
O3 C62 C63 102(2)
O3 C62 H62A 111.4
C63 C62 H62A 111.4
O3 C62 H62B 111.4
C63 C62 H62B 111.4
H62A C62 H62B 109.3
C62 C63 C64 102(2)
C62 C63 H63A 111.4
C64 C63 H63A 111.4
C62 C63 H63B 111.4
C64 C63 H63B 111.4
H63A C63 H63B 109.3
C65 C64 C63 104(2)
C65 C64 H64A 111.0
C63 C64 H64A 111.0
C65 C64 H64B 111.0
C63 C64 H64B 111.0
H64A C64 H64B 109.0
O3 C65 C64 106(2)
O3 C65 H65A 110.6
C64 C65 H65A 110.6
O3 C65 H65B 110.6
C64 C65 H65B 110.6
H65A C65 H65B 108.7
C1 N1 C4 106.7(16)
C1 N1 U1 137.4(13)
C4 N1 U1 115.3(12)
C5 N2 C6 122.8(17)
C5 N2 U1 113.4(13)
C6 N2 U1 122.3(12)
C14 N3 C13 117.5(17)
C15 N4 C18 111.1(16)
C15 N4 H4 124.4
C18 N4 H4 124.4
C22 N5 C25 109.4(18)
C22 N5 H5A 125.3
C25 N5 H5A 125.3
C26 N6 C27 119.9(18)
C35 N7 C34 118.7(17)
C35 N7 U1 113.7(13)
C34 N7 U1 124.5(12)
C39 N8 C36 106.0(15)
C39 N8 U1 135.7(12)
C36 N8 U1 114.9(13)
C47 N9 C43 117.1(18)
C47 N9 U1 120.0(14)
C43 N9 U1 122.5(13)
C52 N10 C48 115.1(18)
C52 N10 Ca1 127.6(14)
C48 N10 Ca1 117.2(14)
C53 N11 C57 118(2)
C53 N11 Ca1 121.3(16)
C57 N11 Ca1 120.8(16)
U1 O2 Ca1 176.7(6)
C62 O3 C65 108.4(17)
C62 O3 Ca1 124.6(14)
C65 O3 Ca1 126.2(13)
C61 O4 C58 108.8(19)
C61 O4 Ca1 121.8(15)
C58 O4 Ca1 127.8(14)
O2 Ca1 O3 170.8(6)
O2 Ca1 O4 91.1(5)
O3 Ca1 O4 79.7(5)
O2 Ca1 N10 94.3(5)
O3 Ca1 N10 85.9(6)
O4 Ca1 N10 84.6(5)
O2 Ca1 N11 98.7(5)
O3 Ca1 N11 79.9(6)
O4 Ca1 N11 86.7(6)
N10 Ca1 N11 164.4(6)
O2 Ca1 I1 105.1(4)
O3 Ca1 I1 84.1(4)
O4 Ca1 I1 163.7(4)
N10 Ca1 I1 92.2(4)
N11 Ca1 I1 92.6(5)
O2 Ca1 U1 1.5(3)
O3 Ca1 U1 170.4(4)
O4 Ca1 U1 91.0(3)
N10 Ca1 U1 95.7(5)
N11 Ca1 U1 97.3(4)
I1 Ca1 U1 105.27(10)
O1 U1 O2 176.0(6)
O1 U1 N1 94.2(5)
O2 U1 N1 88.6(5)
O1 U1 N8 94.6(6)
O2 U1 N8 89.0(6)
N1 U1 N8 70.8(5)
O1 U1 N9 87.9(5)
O2 U1 N9 88.1(5)
N1 U1 N9 144.9(5)
N8 U1 N9 144.0(5)
O1 U1 N7 97.2(5)
O2 U1 N7 82.8(5)
N1 U1 N7 134.4(5)
N8 U1 N7 64.4(5)
N9 U1 N7 79.6(5)
O1 U1 N2 97.8(5)
O2 U1 N2 80.8(5)
N1 U1 N2 65.1(5)
N8 U1 N2 134.8(5)
N9 U1 N2 79.9(5)
N7 U1 N2 154.1(5)
O1 U1 Ca1 175.6(4)
O2 U1 Ca1 1.8(3)
N1 U1 Ca1 87.3(3)
N8 U1 Ca1 89.8(4)
N9 U1 Ca1 88.5(4)
N7 U1 Ca1 84.6(3)
N2 U1 Ca1 79.1(3)

loop_
_geom_bond_atom_site_label_1
_geom_bond_atom_site_label_2
_geom_bond_distance
C1 N1 1.33(3)
C1 C2 1.41(3)
C1 C40 1.54(3)
C2 C3 1.36(3)
C2 H2 0.9500
C3 C4 1.42(3)
C3 H3 0.9500
C4 C5 1.38(3)
C4 N1 1.39(2)
C5 N2 1.25(3)
C5 H5 0.9500
C6 C13 1.35(3)
C6 C7 1.44(3)
C6 N2 1.45(3)
C7 C8 1.38(3)
C7 H7 0.9500
C8 C10 1.44(3)
C8 C9 1.45(3)
C9 H9A 0.9800
C9 H9B 0.9800
C9 H9C 0.9800
C10 C12 1.27(3)
C10 C11 1.56(3)
C11 H11A 0.9800
C11 H11B 0.9800
C11 H11C 0.9800
C12 C13 1.45(3)
C12 H12 0.9500
C13 N3 1.41(3)
C14 N3 1.25(2)
C14 C15 1.45(3)
C14 H14 0.9500
C15 N4 1.32(2)
C15 C16 1.42(3)
C16 C17 1.40(3)
C16 H16 0.9500
C17 C18 1.40(3)
C17 H17 0.9500
C18 N4 1.42(2)
C18 C19 1.44(3)
C19 C21 1.47(3)
C19 C22 1.58(3)
C19 C20 1.62(3)
C20 H20A 0.9800
C20 H20B 0.9800
C20 H20C 0.9800
C21 H21A 0.9800
C21 H21B 0.9800
C21 H21C 0.9800
C22 N5 1.35(2)
C22 C23 1.43(3)
C23 C24 1.34(3)
C23 H23 0.9500
C24 C25 1.40(3)
C24 H24 0.9500
C25 N5 1.36(3)
C25 C26 1.40(3)
C26 N6 1.28(3)
C26 H26 0.9500
C27 C28 1.38(3)
C27 C34 1.39(3)
C27 N6 1.46(2)
C28 C29 1.44(3)
C28 H28 0.9500
C29 C31 1.35(3)
C29 C30 1.46(3)
C30 H30A 0.9800
C30 H30B 0.9800
C30 H30C 0.9800
C31 C33 1.38(3)
C31 C32 1.60(3)
C32 H32A 0.9800
C32 H32B 0.9800
C32 H32C 0.9800
C33 C34 1.40(3)
C33 H33 0.9500
C34 N7 1.45(2)
C35 N7 1.26(3)
C35 C36 1.41(3)
C35 H35 0.9500
C36 C37 1.37(3)
C36 N8 1.39(2)
C37 C38 1.44(3)
C37 H37 0.9500
C38 C39 1.38(3)
C38 H38 0.9500
C39 N8 1.39(3)
C39 C40 1.54(3)
C40 C42 1.51(3)
C40 C41 1.57(3)
C41 H41A 0.9800
C41 H41B 0.9800
C41 H41C 0.9800
C42 H42A 0.9800
C42 H42B 0.9800
C42 H42C 0.9800
C43 N9 1.38(3)
C43 C44 1.40(3)
C43 H43 0.9500
C44 C45 1.32(4)
C44 H44 0.9500
C45 C46 1.37(4)
C45 H45 0.9500
C46 C47 1.39(3)
C46 H46 0.9500
C47 N9 1.32(2)
C47 H47 0.9500
C48 N10 1.37(3)
C48 C49 1.39(3)
C48 H48 0.9500
C49 C50 1.37(3)
C49 H49 0.9500
C50 C51 1.30(4)
C50 H50 0.9500
C51 C52 1.44(3)
C51 H51 0.9500
C52 N10 1.25(3)
C52 H52 0.9500
C53 N11 1.35(3)
C53 C54 1.37(3)
C53 H53 0.9500
C54 C55 1.42(4)
C54 H54 0.9500
C55 C56 1.27(4)
C55 H55 0.9500
C56 C57 1.46(4)
C56 H56 0.9500
C57 N11 1.38(3)
C57 H57 0.9500
C58 O4 1.44(3)
C58 C59 1.52(5)
C58 H58A 0.9900
C58 H58B 0.9900
C59 C60 1.61(5)
C59 H59A 0.9900
C59 H59B 0.9900
C60 C61 1.48(4)
C60 H60A 0.9900
C60 H60B 0.9900
C61 O4 1.41(3)
C61 H61A 0.9900
C61 H61B 0.9900
C62 O3 1.48(3)
C62 C63 1.54(4)
C62 H62A 0.9900
C62 H62B 0.9900
C63 C64 1.57(4)
C63 H63A 0.9900
C63 H63B 0.9900
C64 C65 1.54(3)
C64 H64A 0.9900
C64 H64B 0.9900
C65 O3 1.50(3)
C65 H65A 0.9900
C65 H65B 0.9900
N1 U1 2.494(14)
N2 U1 2.620(14)
N4 H4 0.8800
N5 H5A 0.8800
N7 U1 2.613(14)
N8 U1 2.499(15)
N9 U1 2.594(18)
N10 Ca1 2.522(17)
N11 Ca1 2.529(18)
O1 U1 1.879(12)
O2 U1 1.897(13)
O2 Ca1 2.325(13)
O3 Ca1 2.404(16)
O4 Ca1 2.433(16)
Ca1 I1 3.108(4)
Ca1 U1 4.221(3)

loop_
_geom_torsion_atom_site_label_1
_geom_torsion_atom_site_label_2
_geom_torsion_atom_site_label_3
_geom_torsion_atom_site_label_4
_geom_torsion
N1 C1 C2 C3 4(2)
C40 C1 C2 C3 -178(2)
C1 C2 C3 C4 -1(3)
C2 C3 C4 C5 179(2)
C2 C3 C4 N1 -2(2)
N1 C4 C5 N2 5(3)
C3 C4 C5 N2 -176(2)
C13 C6 C7 C8 -1(3)
N2 C6 C7 C8 179(2)
C6 C7 C8 C10 -2(3)
C6 C7 C8 C9 -178(2)
C7 C8 C10 C12 2(3)
C9 C8 C10 C12 178(2)
C7 C8 C10 C11 179(2)
C9 C8 C10 C11 -6(3)
C8 C10 C12 C13 1(3)
C11 C10 C12 C13 -175(2)
C7 C6 C13 N3 176.0(18)
N2 C6 C13 N3 -5(3)
C7 C6 C13 C12 4(3)
N2 C6 C13 C12 -176.4(17)
C10 C12 C13 C6 -5(3)
C10 C12 C13 N3 -176(2)
N3 C14 C15 N4 -4(3)
N3 C14 C15 C16 -177(2)
N4 C15 C16 C17 2(3)
C14 C15 C16 C17 176(2)
C15 C16 C17 C18 -1(3)
C16 C17 C18 N4 -1(3)
C16 C17 C18 C19 -176(2)
C17 C18 C19 C21 -11(3)
N4 C18 C19 C21 175(2)
C17 C18 C19 C22 119(2)
N4 C18 C19 C22 -55(3)
C17 C18 C19 C20 -129(2)
N4 C18 C19 C20 56(3)
C18 C19 C22 N5 59(3)
C21 C19 C22 N5 -169(2)
C20 C19 C22 N5 -58(2)
C18 C19 C22 C23 -113(2)
C21 C19 C22 C23 19(3)
C20 C19 C22 C23 130(2)
N5 C22 C23 C24 -2(3)
C19 C22 C23 C24 171(2)
C22 C23 C24 C25 0(3)
C23 C24 C25 N5 1(3)
C23 C24 C25 C26 177(3)
N5 C25 C26 N6 -3(4)
C24 C25 C26 N6 -178(2)
C34 C27 C28 C29 -1(3)
N6 C27 C28 C29 174.8(19)
C27 C28 C29 C31 3(3)
C27 C28 C29 C30 179(2)
C28 C29 C31 C33 -5(3)
C30 C29 C31 C33 179(2)
C28 C29 C31 C32 179(2)
C30 C29 C31 C32 3(4)
C29 C31 C33 C34 5(3)
C32 C31 C33 C34 -179(2)
C28 C27 C34 C33 1(3)
N6 C27 C34 C33 -175.1(17)
C28 C27 C34 N7 177.3(19)
N6 C27 C34 N7 1(3)
C31 C33 C34 C27 -3(3)
C31 C33 C34 N7 -179.1(18)
N7 C35 C36 C37 177.4(19)
N7 C35 C36 N8 1(3)
N8 C36 C37 C38 -1(2)
C35 C36 C37 C38 -177(2)
C36 C37 C38 C39 4(2)
C37 C38 C39 N8 -5(2)
C37 C38 C39 C40 177.6(18)
N1 C1 C40 C42 173(2)
C2 C1 C40 C42 -5(3)
N1 C1 C40 C39 49(3)
C2 C1 C40 C39 -129(2)
N1 C1 C40 C41 -66(2)
C2 C1 C40 C41 116(2)
C38 C39 C40 C42 -3(3)
N8 C39 C40 C42 179.7(18)
C38 C39 C40 C1 123(2)
N8 C39 C40 C1 -54(2)
C38 C39 C40 C41 -121(2)
N8 C39 C40 C41 62(2)
N9 C43 C44 C45 -11(4)
C43 C44 C45 C46 5(4)
C44 C45 C46 C47 0(4)
C45 C46 C47 N9 2(4)
N10 C48 C49 C50 1(3)
C48 C49 C50 C51 -4(4)
C49 C50 C51 C52 6(4)
C50 C51 C52 N10 -6(4)
N11 C53 C54 C55 -2(4)
C53 C54 C55 C56 5(4)
C54 C55 C56 C57 -4(5)
C55 C56 C57 N11 0(5)
O4 C58 C59 C60 -32(4)
C58 C59 C60 C61 38(4)
C59 C60 C61 O4 -33(4)
O3 C62 C63 C64 43(2)
C62 C63 C64 C65 -34(3)
C63 C64 C65 O3 12(3)
C2 C1 N1 C4 -5(2)
C40 C1 N1 C4 176.9(17)
C2 C1 N1 U1 165.1(14)
C40 C1 N1 U1 -13(3)
C5 C4 N1 C1 -176.2(18)
C3 C4 N1 C1 4(2)
C5 C4 N1 U1 11(2)
C3 C4 N1 U1 -168.7(13)
C4 C5 N2 C6 176.8(19)
C4 C5 N2 U1 -17(2)
C13 C6 N2 C5 -121(2)
C7 C6 N2 C5 58(3)
C13 C6 N2 U1 74(2)
C7 C6 N2 U1 -106.9(18)
C15 C14 N3 C13 -177.3(18)
C6 C13 N3 C14 141(2)
C12 C13 N3 C14 -49(3)
C16 C15 N4 C18 -3(2)
C14 C15 N4 C18 -177(2)
C17 C18 N4 C15 3(3)
C19 C18 N4 C15 178(2)
C23 C22 N5 C25 2(3)
C19 C22 N5 C25 -170.6(19)
C26 C25 N5 C22 -178(2)
C24 C25 N5 C22 -2(3)
C25 C26 N6 C27 -177(2)
C28 C27 N6 C26 35(3)
C34 C27 N6 C26 -149(2)
C36 C35 N7 C34 -179.3(17)
C36 C35 N7 U1 20(2)
C27 C34 N7 C35 130.7(19)
C33 C34 N7 C35 -53(2)
C27 C34 N7 U1 -70(2)
C33 C34 N7 U1 105.6(18)
C38 C39 N8 C36 4(2)
C40 C39 N8 C36 -178.0(16)
C38 C39 N8 U1 -152.7(14)
C40 C39 N8 U1 25(3)
C37 C36 N8 C39 -2(2)
C35 C36 N8 C39 175.1(17)
C37 C36 N8 U1 160.6(12)
C35 C36 N8 U1 -22(2)
C46 C47 N9 C43 -7(3)
C46 C47 N9 U1 179.4(17)
C44 C43 N9 C47 12(3)
C44 C43 N9 U1 -175.0(15)
C51 C52 N10 C48 4(4)
C51 C52 N10 Ca1 -179.4(18)
C49 C48 N10 C52 -1(3)
C49 C48 N10 Ca1 -178.0(16)
C54 C53 N11 C57 -2(4)
C54 C53 N11 Ca1 178.6(19)
C56 C57 N11 C53 3(4)
C56 C57 N11 Ca1 -177.9(19)
C63 C62 O3 C65 -37(3)
C63 C62 O3 Ca1 153.5(16)
C64 C65 O3 C62 15(3)
C64 C65 O3 Ca1 -175.3(16)
C60 C61 O4 C58 12(3)
C60 C61 O4 Ca1 179(2)
C59 C58 O4 C61 15(4)
C59 C58 O4 Ca1 -150(3)
U1 O2 Ca1 O3 79(14)
U1 O2 Ca1 O4 85(14)
U1 O2 Ca1 N10 170(14)
U1 O2 Ca1 N11 -2(14)
U1 O2 Ca1 I1 -97(14)
C62 O3 Ca1 O2 -49(4)
C65 O3 Ca1 O2 143(3)
C62 O3 Ca1 O4 -54.8(17)
C65 O3 Ca1 O4 137.1(19)
C62 O3 Ca1 N10 -140.0(18)
C65 O3 Ca1 N10 51.9(19)
C62 O3 Ca1 N11 33.7(17)
C65 O3 Ca1 N11 -134(2)
C62 O3 Ca1 I1 127.3(17)
C65 O3 Ca1 I1 -40.7(19)
C62 O3 Ca1 U1 -40(4)
C65 O3 Ca1 U1 152(2)
C61 O4 Ca1 O2 -18(2)
C58 O4 Ca1 O2 145.7(17)
C61 O4 Ca1 O3 161(2)
C58 O4 Ca1 O3 -35.3(17)
C61 O4 Ca1 N10 -112(2)
C58 O4 Ca1 N10 51.5(18)
C61 O4 Ca1 N11 81(2)
C58 O4 Ca1 N11 -115.6(18)
C61 O4 Ca1 I1 168.6(18)
C58 O4 Ca1 I1 -28(3)
C61 O4 Ca1 U1 -17(2)
C58 O4 Ca1 U1 147.1(17)
C52 N10 Ca1 O2 121(2)
C48 N10 Ca1 O2 -61.5(15)
C52 N10 Ca1 O3 -68(2)
C48 N10 Ca1 O3 109.3(15)
C52 N10 Ca1 O4 -148(2)
C48 N10 Ca1 O4 29.2(15)
C52 N10 Ca1 N11 -92(3)
C48 N10 Ca1 N11 85(3)
C52 N10 Ca1 I1 16(2)
C48 N10 Ca1 I1 -166.8(14)
C52 N10 Ca1 U1 121.7(19)
C48 N10 Ca1 U1 -61.2(15)
C53 N11 Ca1 O2 -122.9(16)
C57 N11 Ca1 O2 57.8(18)
C53 N11 Ca1 O3 66.3(16)
C57 N11 Ca1 O3 -113.0(18)
C53 N11 Ca1 O4 146.5(16)
C57 N11 Ca1 O4 -32.8(18)
C53 N11 Ca1 N10 91(3)
C57 N11 Ca1 N10 -89(3)
C53 N11 Ca1 I1 -17.2(16)
C57 N11 Ca1 I1 163.4(18)
C53 N11 Ca1 U1 -123.0(16)
C57 N11 Ca1 U1 57.7(18)
Ca1 O2 U1 O1 89(16)
Ca1 O2 U1 N1 -45(14)
Ca1 O2 U1 N8 -116(14)
Ca1 O2 U1 N9 100(14)
Ca1 O2 U1 N7 180(100)
Ca1 O2 U1 N2 20(14)
C1 N1 U1 O1 80.9(19)
C4 N1 U1 O1 -109.5(13)
C1 N1 U1 O2 -102.0(19)
C4 N1 U1 O2 67.7(13)
C1 N1 U1 N8 -12.6(18)
C4 N1 U1 N8 157.1(14)
C1 N1 U1 N9 173.3(16)
C4 N1 U1 N9 -17.0(17)
C1 N1 U1 N7 -23(2)
C4 N1 U1 N7 146.2(12)
C1 N1 U1 N2 178(2)
C4 N1 U1 N2 -12.8(12)
C1 N1 U1 Ca1 -103.3(18)
C4 N1 U1 Ca1 66.4(12)
C39 N8 U1 O1 -87.1(18)
C36 N8 U1 O1 117.5(13)
C39 N8 U1 O2 94.6(18)
C36 N8 U1 O2 -60.8(13)
C39 N8 U1 N1 5.8(17)
C36 N8 U1 N1 -149.6(14)
C39 N8 U1 N9 -180.0(15)
C36 N8 U1 N9 24.6(18)
C39 N8 U1 N7 177(2)
C36 N8 U1 N7 21.7(12)
C39 N8 U1 N2 19(2)
C36 N8 U1 N2 -136.7(12)
C39 N8 U1 Ca1 93.0(18)
C36 N8 U1 Ca1 -62.4(13)
C47 N9 U1 O1 178.6(15)
C43 N9 U1 O1 5.7(16)
C47 N9 U1 O2 -0.7(15)
C43 N9 U1 O2 -173.6(16)
C47 N9 U1 N1 84.2(17)
C43 N9 U1 N1 -88.8(17)
C47 N9 U1 N8 -86.4(16)
C43 N9 U1 N8 100.7(17)
C47 N9 U1 N7 -83.7(15)
C43 N9 U1 N7 103.3(16)
C47 N9 U1 N2 80.3(15)
C43 N9 U1 N2 -92.7(16)
C47 N9 U1 Ca1 1.1(14)
C43 N9 U1 Ca1 -171.8(16)
C35 N7 U1 O1 -113.3(14)
C34 N7 U1 O1 87.0(13)
C35 N7 U1 O2 70.8(14)
C34 N7 U1 O2 -89.0(14)
C35 N7 U1 N1 -10.1(16)
C34 N7 U1 N1 -169.8(12)
C35 N7 U1 N8 -21.5(13)
C34 N7 U1 N8 178.7(15)
C35 N7 U1 N9 160.2(14)
C34 N7 U1 N9 0.4(13)
C35 N7 U1 N2 121.8(16)
C34 N7 U1 N2 -37.9(19)
C35 N7 U1 Ca1 70.8(13)
C34 N7 U1 Ca1 -89.0(13)
C5 N2 U1 O1 106.3(15)
C6 N2 U1 O1 -87.2(15)
C5 N2 U1 O2 -77.5(15)
C6 N2 U1 O2 89.0(15)
C5 N2 U1 N1 15.2(14)
C6 N2 U1 N1 -178.3(16)
C5 N2 U1 N8 1.7(18)
C6 N2 U1 N8 168.2(14)
C5 N2 U1 N9 -167.3(15)
C6 N2 U1 N9 -0.7(15)
C5 N2 U1 N7 -128.9(15)
C6 N2 U1 N7 38(2)
C5 N2 U1 Ca1 -76.9(14)
C6 N2 U1 Ca1 89.6(15)
O2 Ca1 U1 O1 -115(15)
O3 Ca1 U1 O1 136(6)
O4 Ca1 U1 O1 150(5)
N10 Ca1 U1 O1 -125(5)
N11 Ca1 U1 O1 63(5)
I1 Ca1 U1 O1 -31(5)
O3 Ca1 U1 O2 -110(14)
O4 Ca1 U1 O2 -95(14)
N10 Ca1 U1 O2 -11(14)
N11 Ca1 U1 O2 178(100)
I1 Ca1 U1 O2 83(14)
O2 Ca1 U1 N1 135(14)
O3 Ca1 U1 N1 25(3)
O4 Ca1 U1 N1 39.5(5)
N10 Ca1 U1 N1 124.1(6)
N11 Ca1 U1 N1 -47.3(6)
I1 Ca1 U1 N1 -142.0(4)
O2 Ca1 U1 N8 64(14)
O3 Ca1 U1 N8 -46(3)
O4 Ca1 U1 N8 -31.3(5)
N10 Ca1 U1 N8 53.4(6)
N11 Ca1 U1 N8 -118.1(6)
I1 Ca1 U1 N8 147.2(4)
O2 Ca1 U1 N9 -80(14)
O3 Ca1 U1 N9 170(3)
O4 Ca1 U1 N9 -175.3(5)
N10 Ca1 U1 N9 -90.7(6)
N11 Ca1 U1 N9 97.9(6)
I1 Ca1 U1 N9 3.2(4)
O2 Ca1 U1 N7 0(14)
O3 Ca1 U1 N7 -110(3)
O4 Ca1 U1 N7 -95.6(5)
N10 Ca1 U1 N7 -11.0(5)
N11 Ca1 U1 N7 177.6(6)
I1 Ca1 U1 N7 82.9(4)
O2 Ca1 U1 N2 -160(14)
O3 Ca1 U1 N2 90(3)
O4 Ca1 U1 N2 104.7(5)
N10 Ca1 U1 N2 -170.7(6)
N11 Ca1 U1 N2 17.8(6)
I1 Ca1 U1 N2 -76.8(4)
